data_8104118
loop_
_publ_author_name
'Dronskowski, R.'
'Plambeck-Fischer, P.'
'Simon, A.'

_publ_section_title
;
 Verfeinerung der Kristallstrukturen von Ta5 As4 und monoklinem Nb4.7 Te4
;
_journal_name_full 'Zeitschrift fuer Kristallographie (149,1979-)'
_journal_page_first 101
_journal_page_last 110
_journal_volume 198
_journal_year 1992
_chemical_formula_sum 'Nb4.7 Te4'
_space_group_IT_number 12
_symmetry_space_group_name_Hall '-C 2y'
_symmetry_space_group_name_H-M 'C 1 2/m 1'
_cell_angle_alpha 90
_cell_angle_beta 134.47
_cell_angle_gamma 90
_cell_formula_units_Z 2
_cell_length_a 14.443
_cell_length_b 3.696
_cell_length_c 10.132
_cell_volume 385.967
_citation_journal_id_ASTM ZEKRDZ
_cod_data_source_file Dronskowski_ZEKRDZ_1992_17.cif
_cod_data_source_block Nb4.7Te4
_cod_original_cell_volume 385.9668
_cod_database_code 8104118

loop_
_symmetry_equiv_pos_as_xyz
x,y,z
-x,y,-z
-x,-y,-z
x,-y,z
x+1/2,y+1/2,z
-x+1/2,y+1/2,-z
-x+1/2,-y+1/2,-z
x+1/2,-y+1/2,z

loop_
_atom_site_label
_atom_site_type_symbol
_atom_site_fract_x
_atom_site_fract_y
_atom_site_fract_z
_atom_site_occupancy
_atom_site_U_iso_or_equiv
Te2 Te-2 0.0572 0 0.2693 1 0.0
Nb2 Nb+1 0.3812 0 0.1955 0.846 0.0
Nb3 Nb+1 0.3134 0 0.4375 1 0.0
Nb1 Nb+1 0 0 0.5 1 0.0
Te1 Te-2 0.2809 0 0.8414 1 0.0
